data_1515396
loop_
_publ_author_name
'Fuchs, M. A.'
'Altesleben, C.'
'Staudt, S. C.'
'Walter, O.'
'Zevaco, T. A.'
'Dinjus, E.'

_publ_section_title
;
 New air-stable zinc complexes formed from cyanoacrylate- and
 methylenemalonate-based [N2O2]-ligands and their role as catalysts in
 epoxide--CO2 coupling
;
_journal_issue 6
_journal_name_full 'Catalysis Science &amp; Technology'
_journal_page_first 1658
_journal_paper_doi 10.1039/c4cy00125g
_journal_volume 4
_journal_year 2014
_chemical_formula_sum 'C22 H26 N4 O5 S Zn'
_chemical_formula_weight 523.90
_chemical_name_systematic
;
 ?
;
_space_group_crystal_system monoclinic
_space_group_IT_number 14
_space_group_name_Hall '-P 2ybc'
_space_group_name_H-M_alt 'P 1 21/c 1'
_symmetry_space_group_name_Hall '-P 2ybc'
_symmetry_space_group_name_H-M 'P 1 21/c 1'
_atom_sites_solution_hydrogens geom
_audit_creation_method SHELXL-2013
_cell_angle_alpha 90
_cell_angle_beta 100.7200(10)
_cell_angle_gamma 90
_cell_formula_units_Z 4
_cell_length_a 10.7526(5)
_cell_length_b 11.5952(5)
_cell_length_c 19.6353(9)
_cell_measurement_temperature 100(2)
_cell_volume 2405.38(19)
_computing_structure_refinement 'SHELXL-2013 (Sheldrick, 2013)'
_diffrn_ambient_temperature 100(2)
_diffrn_measured_fraction_theta_full 1.000
_diffrn_measured_fraction_theta_max 0.946
_diffrn_radiation_type MoK\a
_diffrn_radiation_wavelength 0.71073
_diffrn_reflns_av_R_equivalents 0.0203
_diffrn_reflns_av_unetI/netI 0.0128
_diffrn_reflns_Laue_measured_fraction_full 1.000
_diffrn_reflns_Laue_measured_fraction_max 0.946
_diffrn_reflns_limit_h_max 13
_diffrn_reflns_limit_h_min -14
_diffrn_reflns_limit_k_max 15
_diffrn_reflns_limit_k_min -15
_diffrn_reflns_limit_l_max 25
_diffrn_reflns_limit_l_min -25
_diffrn_reflns_number 43271
_diffrn_reflns_point_group_measured_fraction_full 1.000
_diffrn_reflns_point_group_measured_fraction_max 0.946
_diffrn_reflns_theta_full 25.242
_diffrn_reflns_theta_max 28.486
_diffrn_reflns_theta_min 1.928
_exptl_absorpt_coefficient_mu 1.148
_exptl_crystal_density_diffrn 1.447
_exptl_crystal_F_000 1088
_exptl_crystal_size_max 0.144
_exptl_crystal_size_mid 0.092
_exptl_crystal_size_min 0.064
_refine_diff_density_max 0.433
_refine_diff_density_min -0.271
_refine_diff_density_rms 0.051
_refine_ls_extinction_method none
_refine_ls_goodness_of_fit_ref 1.024
_refine_ls_hydrogen_treatment refU
_refine_ls_matrix_type full
_refine_ls_number_parameters 310
_refine_ls_number_reflns 5774
_refine_ls_number_restraints 0
_refine_ls_restrained_S_all 1.024
_refine_ls_R_factor_all 0.0245
_refine_ls_R_factor_gt 0.0218
_refine_ls_shift/su_max 0.002
_refine_ls_shift/su_mean 0.000
_refine_ls_structure_factor_coef Fsqd
_refine_ls_weighting_details
;
 w=1/[\s^2^(Fo^2^)+(0.0261P)^2^+1.6508P]
 where P=(Fo^2^+2Fc^2^)/3
;
_refine_ls_weighting_scheme calc
_refine_ls_wR_factor_gt 0.0563
_refine_ls_wR_factor_ref 0.0578
_reflns_Friedel_coverage 0.000
_reflns_number_gt 5337
_reflns_number_total 5774
_reflns_threshold_expression 'I > 2\s(I)'
_cod_data_source_file c4cy00125g1.cif
_cod_data_source_block mfit10
_cod_depositor_comments 'Adding full bibliography for 1515395--1515399.cif.'
_cod_database_code 1515396
_shelx_space_group_comment
;
The symmetry employed for this shelxl refinement is uniquely defined
by the following loop, which should always be used as a source of
symmetry information in preference to the above space-group names.
They are only intended as comments.
;
_shelx_estimated_absorpt_t_min 0.852
_shelx_estimated_absorpt_t_max 0.930
_shelxl_version_number 2013-2

loop_
_space_group_symop_operation_xyz
'x, y, z'
'-x, y+1/2, -z+1/2'
'-x, -y, -z'
'x, -y-1/2, z-1/2'

loop_
_atom_site_label
_atom_site_type_symbol
_atom_site_fract_x
_atom_site_fract_y
_atom_site_fract_z
_atom_site_U_iso_or_equiv
_atom_site_adp_type
_atom_site_occupancy
_atom_site_site_symmetry_order
_atom_site_calc_flag
_atom_site_refinement_flags_posn
_atom_site_refinement_flags_adp
Zn1 Zn 0.14509(2) 0.13893(2) 0.88617(2) 0.01034(5) Uani 1 1 d . .
O1 O 0.09629(8) 0.23959(8) 0.96343(5) 0.01423(18) Uani 1 1 d . .
O2 O 0.11047(9) 0.38827(8) 1.03772(5) 0.01742(19) Uani 1 1 d . .
O3 O -0.00977(8) 0.02369(8) 0.87233(5) 0.01378(18) Uani 1 1 d . .
O4 O -0.13370(8) -0.12164(8) 0.82270(5) 0.01592(18) Uani 1 1 d . .
N1 N 0.30949(9) 0.23156(9) 0.88913(5) 0.0115(2) Uani 1 1 d . .
N2 N 0.35729(12) 0.55900(11) 1.03560(8) 0.0291(3) Uani 1 1 d . .
N3 N 0.21667(9) 0.05179(9) 0.80995(5) 0.0115(2) Uani 1 1 d . .
N4 N -0.03479(10) -0.24176(10) 0.68876(6) 0.0159(2) Uani 1 1 d . .
C1 C 0.38616(11) 0.18779(10) 0.84378(6) 0.0117(2) Uani 1 1 d . .
C2 C 0.50674(11) 0.22893(10) 0.83902(6) 0.0130(2) Uani 1 1 d . .
H2 H 0.5414 0.2911 0.8679 0.022(3) Uiso 1 1 calc R U
C3 C 0.57723(11) 0.18169(11) 0.79337(7) 0.0137(2) Uani 1 1 d . .
C4 C 0.52696(12) 0.08987(11) 0.75018(7) 0.0156(2) Uani 1 1 d . .
C5 C 0.40818(12) 0.04712(11) 0.75549(7) 0.0159(2) Uani 1 1 d . .
H5 H 0.3748 -0.0162 0.7272 0.022(3) Uiso 1 1 calc R U
C6 C 0.33645(11) 0.09418(11) 0.80112(6) 0.0123(2) Uani 1 1 d . .
C7 C 0.70733(12) 0.22793(12) 0.79081(7) 0.0181(3) Uani 1 1 d . .
H7A H 0.7290 0.2886 0.8258 0.036(2) Uiso 1 1 calc R U
H7B H 0.7082 0.2599 0.7447 0.036(2) Uiso 1 1 calc R U
H7C H 0.7694 0.1653 0.8003 0.036(2) Uiso 1 1 calc R U
C8 C 0.59938(14) 0.03780(13) 0.69880(8) 0.0244(3) Uani 1 1 d . .
H8A H 0.5470 -0.0208 0.6711 0.036(2) Uiso 1 1 calc R U
H8B H 0.6772 0.0020 0.7238 0.036(2) Uiso 1 1 calc R U
H8C H 0.6210 0.0984 0.6682 0.036(2) Uiso 1 1 calc R U
C9 C 0.34167(11) 0.32253(11) 0.92734(6) 0.0131(2) Uani 1 1 d . .
H9 H 0.4190 0.3592 0.9234 0.014(3) Uiso 1 1 calc R U
C10 C 0.27079(12) 0.37123(11) 0.97430(7) 0.0142(2) Uani 1 1 d . .
C11 C 0.15499(12) 0.32615(11) 0.98931(6) 0.0134(2) Uani 1 1 d . .
C12 C 0.31870(12) 0.47459(12) 1.00880(7) 0.0189(3) Uani 1 1 d . .
C13 C -0.01010(13) 0.35223(12) 1.05389(7) 0.0201(3) Uani 1 1 d . .
H13A H -0.0115 0.2675 1.0599 0.021(2) Uiso 1 1 calc R U
H13B H -0.0802 0.3741 1.0159 0.021(2) Uiso 1 1 calc R U
C14 C -0.02474(15) 0.41188(15) 1.12004(8) 0.0289(3) Uani 1 1 d . .
H14A H 0.0408 0.3845 1.1581 0.037(2) Uiso 1 1 calc R U
H14B H -0.1084 0.3946 1.1304 0.037(2) Uiso 1 1 calc R U
H14C H -0.0162 0.4954 1.1146 0.037(2) Uiso 1 1 calc R U
C15 C 0.15664(11) -0.02556(10) 0.76849(6) 0.0121(2) Uani 1 1 d . .
H15 H 0.1933 -0.0481 0.7301 0.014(3) Uiso 1 1 calc R U
C16 C 0.04142(11) -0.07924(11) 0.77553(6) 0.0121(2) Uani 1 1 d . .
C17 C -0.03206(11) -0.05264(11) 0.82742(6) 0.0122(2) Uani 1 1 d . .
C18 C -0.00286(11) -0.16870(11) 0.72778(6) 0.0129(2) Uani 1 1 d . .
C19 C -0.21859(12) -0.10172(12) 0.87106(7) 0.0173(3) Uani 1 1 d . .
H19A H -0.2584 -0.0247 0.8634 0.021(2) Uiso 1 1 calc R U
H19B H -0.1717 -0.1060 0.9194 0.021(2) Uiso 1 1 calc R U
C20 C -0.31794(13) -0.19522(13) 0.85753(8) 0.0227(3) Uani 1 1 d . .
H20A H -0.3678 -0.1861 0.8107 0.037(2) Uiso 1 1 calc R U
H20B H -0.3739 -0.1893 0.8915 0.037(2) Uiso 1 1 calc R U
H20C H -0.2766 -0.2709 0.8616 0.037(2) Uiso 1 1 calc R U
S1 S 0.24012(3) -0.10286(3) 0.95438(2) 0.01624(7) Uani 1 1 d . .
O5 O 0.24244(9) 0.02613(8) 0.96710(5) 0.01788(19) Uani 1 1 d . .
C21 C 0.23063(14) -0.16501(12) 1.03599(7) 0.0202(3) Uani 1 1 d . .
H21A H 0.2950 -0.1303 1.0720 0.039(2) Uiso 1 1 calc R U
H21B H 0.2452 -0.2483 1.0343 0.039(2) Uiso 1 1 calc R U
H21C H 0.1465 -0.1507 1.0466 0.039(2) Uiso 1 1 calc R U
C22 C 0.39963(16) -0.14212(15) 0.95158(11) 0.0364(4) Uani 1 1 d . .
H22A H 0.4247 -0.1075 0.9106 0.039(2) Uiso 1 1 calc R U
H22B H 0.4061 -0.2263 0.9491 0.039(2) Uiso 1 1 calc R U
H22C H 0.4556 -0.1141 0.9935 0.039(2) Uiso 1 1 calc R U

loop_
_atom_site_aniso_label
_atom_site_aniso_U_11
_atom_site_aniso_U_22
_atom_site_aniso_U_33
_atom_site_aniso_U_23
_atom_site_aniso_U_13
_atom_site_aniso_U_12
Zn1 0.01075(7) 0.00931(7) 0.01133(8) -0.00137(5) 0.00296(5) -0.00084(5)
O1 0.0161(4) 0.0126(4) 0.0147(4) -0.0030(3) 0.0047(3) -0.0019(3)
O2 0.0158(4) 0.0181(5) 0.0197(5) -0.0082(4) 0.0067(4) -0.0024(4)
O3 0.0145(4) 0.0131(4) 0.0145(4) -0.0024(3) 0.0047(3) -0.0022(3)
O4 0.0144(4) 0.0178(5) 0.0172(5) -0.0056(4) 0.0074(3) -0.0054(3)
N1 0.0118(4) 0.0105(5) 0.0121(5) -0.0005(4) 0.0024(4) 0.0005(4)
N2 0.0196(6) 0.0236(6) 0.0447(8) -0.0175(6) 0.0075(5) -0.0042(5)
N3 0.0105(4) 0.0109(5) 0.0135(5) -0.0013(4) 0.0033(4) -0.0012(4)
N4 0.0127(5) 0.0181(5) 0.0175(5) -0.0033(4) 0.0045(4) -0.0033(4)
C1 0.0119(5) 0.0108(5) 0.0122(6) 0.0008(4) 0.0020(4) 0.0012(4)
C2 0.0128(5) 0.0106(5) 0.0152(6) -0.0001(5) 0.0017(4) -0.0014(4)
C3 0.0119(5) 0.0125(6) 0.0169(6) 0.0020(5) 0.0034(4) -0.0010(4)
C4 0.0145(6) 0.0154(6) 0.0183(6) -0.0020(5) 0.0069(5) -0.0008(5)
C5 0.0157(6) 0.0146(6) 0.0183(6) -0.0050(5) 0.0051(5) -0.0029(5)
C6 0.0109(5) 0.0116(5) 0.0146(6) 0.0010(5) 0.0025(4) -0.0008(4)
C7 0.0145(6) 0.0176(6) 0.0237(7) -0.0005(5) 0.0068(5) -0.0042(5)
C8 0.0210(6) 0.0262(7) 0.0298(8) -0.0116(6) 0.0150(6) -0.0072(6)
C9 0.0122(5) 0.0114(5) 0.0152(6) 0.0009(5) 0.0014(4) -0.0009(4)
C10 0.0150(6) 0.0111(6) 0.0163(6) -0.0036(5) 0.0022(5) -0.0007(4)
C11 0.0155(5) 0.0121(6) 0.0122(6) -0.0009(5) 0.0019(4) 0.0024(5)
C12 0.0136(6) 0.0194(7) 0.0243(7) -0.0062(5) 0.0050(5) 0.0001(5)
C13 0.0161(6) 0.0236(7) 0.0221(7) -0.0069(5) 0.0077(5) -0.0023(5)
C14 0.0286(8) 0.0339(8) 0.0271(8) -0.0114(7) 0.0130(6) -0.0003(6)
C15 0.0116(5) 0.0119(5) 0.0130(6) -0.0005(4) 0.0032(4) 0.0017(4)
C16 0.0118(5) 0.0120(6) 0.0125(6) -0.0022(4) 0.0021(4) -0.0014(4)
C17 0.0114(5) 0.0117(5) 0.0129(6) 0.0017(4) 0.0012(4) -0.0001(4)
C18 0.0091(5) 0.0152(6) 0.0150(6) 0.0009(5) 0.0038(4) -0.0003(4)
C19 0.0160(6) 0.0194(6) 0.0188(6) -0.0024(5) 0.0096(5) -0.0024(5)
C20 0.0172(6) 0.0259(7) 0.0271(8) -0.0009(6) 0.0095(5) -0.0061(5)
S1 0.02013(15) 0.01303(15) 0.01512(15) -0.00029(11) 0.00214(11) 0.00214(11)
O5 0.0247(5) 0.0117(4) 0.0160(5) 0.0011(3) 0.0007(4) 0.0009(4)
C21 0.0262(7) 0.0155(6) 0.0184(7) 0.0034(5) 0.0023(5) 0.0001(5)
C22 0.0311(8) 0.0322(9) 0.0517(11) 0.0050(8) 0.0225(8) 0.0108(7)

loop_
_atom_type_symbol
_atom_type_description
_atom_type_scat_dispersion_real
_atom_type_scat_dispersion_imag
_atom_type_scat_source
C C 0.0033 0.0016 'International Tables Vol C Tables 4.2.6.8 and 6.1.1.4'
H H 0.0000 0.0000 'International Tables Vol C Tables 4.2.6.8 and 6.1.1.4'
N N 0.0061 0.0033 'International Tables Vol C Tables 4.2.6.8 and 6.1.1.4'
O O 0.0106 0.0060 'International Tables Vol C Tables 4.2.6.8 and 6.1.1.4'
S S 0.1246 0.1234 'International Tables Vol C Tables 4.2.6.8 and 6.1.1.4'
Zn Zn 0.2839 1.4301 'International Tables Vol C Tables 4.2.6.8 and 6.1.1.4'

loop_
_geom_angle_atom_site_label_1
_geom_angle_atom_site_label_2
_geom_angle_atom_site_label_3
_geom_angle
_geom_angle_site_symmetry_3
O1 Zn1 N1 91.07(4) .
O1 Zn1 N3 171.99(4) .
N1 Zn1 N3 80.93(4) .
O1 Zn1 O3 98.66(3) .
N1 Zn1 O3 170.07(4) .
N3 Zn1 O3 89.34(4) .
O1 Zn1 O5 87.51(4) .
N1 Zn1 O5 89.95(4) .
N3 Zn1 O5 92.39(4) .
O3 Zn1 O5 88.53(4) .
O1 Zn1 N4 87.52(4) 2_556
N1 Zn1 N4 92.52(4) 2_556
N3 Zn1 N4 92.87(4) 2_556
O3 Zn1 N4 89.87(4) 2_556
O5 Zn1 N4 174.49(4) 2_556
C11 O1 Zn1 125.43(8) .
C11 O2 C13 116.65(10) .
C17 O3 Zn1 125.87(8) .
C17 O4 C19 117.52(10) .
C9 N1 C1 121.94(10) .
C9 N1 Zn1 124.94(8) .
C1 N1 Zn1 113.11(8) .
C15 N3 C6 121.26(11) .
C15 N3 Zn1 125.59(8) .
C6 N3 Zn1 112.79(8) .
C18 N4 Zn1 164.89(10) 2_546
C2 C1 C6 118.33(11) .
C2 C1 N1 125.06(11) .
C6 C1 N1 116.60(10) .
C3 C2 C1 122.11(11) .
C3 C2 H2 118.9 .
C1 C2 H2 118.9 .
C2 C3 C4 119.56(11) .
C2 C3 C7 120.15(11) .
C4 C3 C7 120.29(11) .
C5 C4 C3 118.67(12) .
C5 C4 C8 120.14(12) .
C3 C4 C8 121.19(11) .
C4 C5 C6 122.19(12) .
C4 C5 H5 118.9 .
C6 C5 H5 118.9 .
C5 C6 C1 119.13(11) .
C5 C6 N3 124.39(11) .
C1 C6 N3 116.44(11) .
C3 C7 H7A 109.5 .
C3 C7 H7B 109.5 .
H7A C7 H7B 109.5 .
C3 C7 H7C 109.5 .
H7A C7 H7C 109.5 .
H7B C7 H7C 109.5 .
C4 C8 H8A 109.5 .
C4 C8 H8B 109.5 .
H8A C8 H8B 109.5 .
C4 C8 H8C 109.5 .
H8A C8 H8C 109.5 .
H8B C8 H8C 109.5 .
N1 C9 C10 125.40(11) .
N1 C9 H9 117.3 .
C10 C9 H9 117.3 .
C9 C10 C12 116.97(11) .
C9 C10 C11 125.59(11) .
C12 C10 C11 117.44(11) .
O1 C11 O2 119.96(11) .
O1 C11 C10 127.30(12) .
O2 C11 C10 112.74(11) .
N2 C12 C10 178.83(16) .
O2 C13 C14 107.29(11) .
O2 C13 H13A 110.3 .
C14 C13 H13A 110.3 .
O2 C13 H13B 110.3 .
C14 C13 H13B 110.3 .
H13A C13 H13B 108.5 .
C13 C14 H14A 109.5 .
C13 C14 H14B 109.5 .
H14A C14 H14B 109.5 .
C13 C14 H14C 109.5 .
H14A C14 H14C 109.5 .
H14B C14 H14C 109.5 .
N3 C15 C16 125.73(11) .
N3 C15 H15 117.1 .
C16 C15 H15 117.1 .
C15 C16 C18 116.66(11) .
C15 C16 C17 125.62(11) .
C18 C16 C17 117.70(11) .
O3 C17 O4 121.39(11) .
O3 C17 C16 126.81(11) .
O4 C17 C16 111.80(11) .
N4 C18 C16 177.78(13) .
O4 C19 C20 106.30(11) .
O4 C19 H19A 110.5 .
C20 C19 H19A 110.5 .
O4 C19 H19B 110.5 .
C20 C19 H19B 110.5 .
H19A C19 H19B 108.7 .
C19 C20 H20A 109.5 .
C19 C20 H20B 109.5 .
H20A C20 H20B 109.5 .
C19 C20 H20C 109.5 .
H20A C20 H20C 109.5 .
H20B C20 H20C 109.5 .
O5 S1 C21 104.68(6) .
O5 S1 C22 105.68(7) .
C21 S1 C22 98.10(8) .
S1 O5 Zn1 118.88(5) .
S1 C21 H21A 109.5 .
S1 C21 H21B 109.5 .
H21A C21 H21B 109.5 .
S1 C21 H21C 109.5 .
H21A C21 H21C 109.5 .
H21B C21 H21C 109.5 .
S1 C22 H22A 109.5 .
S1 C22 H22B 109.5 .
H22A C22 H22B 109.5 .
S1 C22 H22C 109.5 .
H22A C22 H22C 109.5 .
H22B C22 H22C 109.5 .

loop_
_geom_bond_atom_site_label_1
_geom_bond_atom_site_label_2
_geom_bond_distance
_geom_bond_site_symmetry_2
Zn1 O1 2.0579(9) .
Zn1 N1 2.0600(10) .
Zn1 N3 2.0692(10) .
Zn1 O3 2.1127(9) .
Zn1 O5 2.1709(9) .
Zn1 N4 2.1992(11) 2_556
O1 C11 1.2429(16) .
O2 C11 1.3493(15) .
O2 C13 1.4523(16) .
O3 C17 1.2409(15) .
O4 C17 1.3437(15) .
O4 C19 1.4529(15) .
N1 C9 1.3034(16) .
N1 C1 1.4153(15) .
N2 C12 1.1513(19) .
N3 C15 1.2993(16) .
N3 C6 1.4190(15) .
N4 C18 1.1509(17) .
N4 Zn1 2.1991(11) 2_546
C1 C2 1.4009(16) .
C1 C6 1.4138(17) .
C2 C3 1.3894(17) .
C2 H2 0.9500 .
C3 C4 1.4052(18) .
C3 C7 1.5077(16) .
C4 C5 1.3918(17) .
C4 C8 1.5103(18) .
C5 C6 1.3973(17) .
C5 H5 0.9500 .
C7 H7A 0.9800 .
C7 H7B 0.9800 .
C7 H7C 0.9800 .
C8 H8A 0.9800 .
C8 H8B 0.9800 .
C8 H8C 0.9800 .
C9 C10 1.4182(17) .
C9 H9 0.9500 .
C10 C12 1.4251(18) .
C10 C11 1.4308(17) .
C13 C14 1.5053(19) .
C13 H13A 0.9900 .
C13 H13B 0.9900 .
C14 H14A 0.9800 .
C14 H14B 0.9800 .
C14 H14C 0.9800 .
C15 C16 1.4160(16) .
C15 H15 0.9500 .
C16 C18 1.4198(17) .
C16 C17 1.4341(17) .
C19 C20 1.5105(18) .
C19 H19A 0.9900 .
C19 H19B 0.9900 .
C20 H20A 0.9800 .
C20 H20B 0.9800 .
C20 H20C 0.9800 .
S1 O5 1.5158(10) .
S1 C21 1.7773(14) .
S1 C22 1.7852(16) .
C21 H21A 0.9800 .
C21 H21B 0.9800 .
C21 H21C 0.9800 .
C22 H22A 0.9800 .
C22 H22B 0.9800 .
C22 H22C 0.9800 .
